data_4122691
loop_
_publ_author_name
'Hansen, Kerstin'
'Szilv\'asi, Tibor'
'Blom, Burgert'
'Driess, Matthias'

_publ_section_title
;
 An Amplified Ylidic &quot;Half-Parent&quot; Iminosilane LSi&#x2550;NH.
;
_journal_issue 40
_journal_name_full 'Journal of the American Chemical Society'
_journal_page_first 14207
_journal_paper_doi 10.1021/ja507785z
_journal_volume 136
_journal_year 2014
_chemical_formula_sum 'C32 H50 N6 Si2'
_chemical_formula_weight 574.96
_chemical_name_systematic
; 
 ? 
;
_space_group_IT_number 11
_symmetry_cell_setting monoclinic
_symmetry_space_group_name_Hall '-P 2yb'
_symmetry_space_group_name_H-M 'P 1 21/m 1'
_atom_sites_solution_hydrogens geom
_atom_sites_solution_primary direct
_atom_sites_solution_secondary difmap
_audit_creation_method
;
CrysAlisPro, Agilent Technologies,
Version 1.171.37.31 (release 14-01-2014 CrysAlis171 .NET)
(compiled Jan 14 2014,18:38:05)
;
_cell_angle_alpha 90.00
_cell_angle_beta 114.806(3)
_cell_angle_gamma 90.00
_cell_formula_units_Z 2
_cell_length_a 9.0265(2)
_cell_length_b 19.8040(4)
_cell_length_c 10.3399(3)
_cell_measurement_reflns_used 6415
_cell_measurement_temperature 150(2)
_cell_measurement_theta_max 73.3200
_cell_measurement_theta_min 4.4320
_cell_volume 1677.83(8)
_computing_cell_refinement
;
CrysAlisPro, Agilent Technologies,
Version 1.171.37.31 (release 14-01-2014 CrysAlis171 .NET)
(compiled Jan 14 2014,18:38:05)
;
_computing_data_collection
;
CrysAlisPro, Agilent Technologies,
Version 1.171.37.31 (release 14-01-2014 CrysAlis171 .NET)
(compiled Jan 14 2014,18:38:05)
;
_computing_data_reduction
;
CrysAlisPro, Agilent Technologies,
Version 1.171.37.31 (release 14-01-2014 CrysAlis171 .NET)
(compiled Jan 14 2014,18:38:05)
;
_computing_structure_refinement 'SHELXL-97 (Sheldrick, 1997)'
_computing_structure_solution 'SHELXS-97 (Sheldrick, 1990)'
_diffrn_ambient_environment N~2~
_diffrn_ambient_temperature 150.00(10)
_diffrn_detector 'CCD plate'
_diffrn_detector_type Atlas
_diffrn_measured_fraction_theta_full 1.000
_diffrn_measured_fraction_theta_max 1.000
_diffrn_measurement_device 'four-circle diffractometer'
_diffrn_measurement_device_type 'SuperNova, Single source at offset, Atlas'
_diffrn_measurement_method '\w scans'
_diffrn_radiation_monochromator mirror
_diffrn_radiation_probe x-ray
_diffrn_radiation_type 'Cu K\a'
_diffrn_radiation_wavelength 1.54184
_diffrn_reflns_av_R_equivalents 0.0295
_diffrn_reflns_av_sigmaI/netI 0.0210
_diffrn_reflns_limit_h_max 10
_diffrn_reflns_limit_h_min -10
_diffrn_reflns_limit_k_max 23
_diffrn_reflns_limit_k_min -23
_diffrn_reflns_limit_l_max 12
_diffrn_reflns_limit_l_min -12
_diffrn_reflns_number 10526
_diffrn_reflns_theta_full 67.49
_diffrn_reflns_theta_max 67.49
_diffrn_reflns_theta_min 4.47
_diffrn_source 'sealed X-ray tube'
_diffrn_source_type 'SuperNova (Cu) X-ray Source'
_exptl_absorpt_coefficient_mu 1.179
_exptl_absorpt_correction_T_max 0.9745
_exptl_absorpt_correction_T_min 0.6462
_exptl_absorpt_correction_type multi-scan
_exptl_absorpt_process_details
;
CrysAlisPro, Agilent Technologies,
Version 1.171.37.31 (release 14-01-2014 CrysAlis171 .NET)
(compiled Jan 14 2014,18:38:05)
Empirical absorption correction using spherical harmonics,
 implemented in SCALE3 ABSPACK scaling algorithm.
;
_exptl_crystal_colour colourless
_exptl_crystal_density_diffrn 1.138
_exptl_crystal_density_method 'not measured'
_exptl_crystal_description rod
_exptl_crystal_F_000 624
_exptl_crystal_size_max 0.41
_exptl_crystal_size_mid 0.09
_exptl_crystal_size_min 0.02
_refine_diff_density_max 1.915
_refine_diff_density_min -0.867
_refine_diff_density_rms 0.074
_refine_ls_extinction_method none
_refine_ls_goodness_of_fit_ref 1.034
_refine_ls_hydrogen_treatment mixed
_refine_ls_matrix_type full
_refine_ls_number_parameters 208
_refine_ls_number_reflns 3120
_refine_ls_number_restraints 0
_refine_ls_restrained_S_all 1.034
_refine_ls_R_factor_all 0.0759
_refine_ls_R_factor_gt 0.0722
_refine_ls_shift/su_max 0.000
_refine_ls_shift/su_mean 0.000
_refine_ls_structure_factor_coef Fsqd
_refine_ls_weighting_details 'calc w=1/[\s^2^(Fo^2^)+(0.0784P)^2^+3.5887P] where P=(Fo^2^+2Fc^2^)/3'
_refine_ls_weighting_scheme calc
_refine_ls_wR_factor_gt 0.1848
_refine_ls_wR_factor_ref 0.1878
_reflns_number_gt 2918
_reflns_number_total 3120
_reflns_threshold_expression >2sigma(I)
_cod_data_source_file ja507785z_si_006.cif
_cod_data_source_block p21m
_cod_depositor_comments 'Adding full bibliography for 4122689--4122694.cif.'
_cod_original_cell_volume 1677.83(7)
_cod_original_sg_symbol_H-M P21/m
_cod_database_code 4122691

loop_
_symmetry_equiv_pos_as_xyz
'x, y, z'
'-x, y+1/2, -z'
'-x, -y, -z'
'x, -y-1/2, z'

loop_
_atom_site_label
_atom_site_type_symbol
_atom_site_fract_x
_atom_site_fract_y
_atom_site_fract_z
_atom_site_U_iso_or_equiv
_atom_site_adp_type
_atom_site_occupancy
_atom_site_symmetry_multiplicity
_atom_site_calc_flag
_atom_site_refinement_flags
_atom_site_disorder_assembly
_atom_site_disorder_group
Si1 Si 0.25747(13) 0.7500 0.25374(10) 0.0251(3) Uani 1 2 d S . .
Si2 Si -0.09349(16) 0.7500 -0.00200(15) 0.0486(4) Uani 1 2 d S . .
N1 N 0.3338(2) 0.68124(11) 0.3631(2) 0.0209(5) Uani 1 1 d . A .
N2 N 0.0575(5) 0.7500 0.1681(4) 0.0399(9) Uani 1 2 d S . .
H2 H 0.021(7) 0.7500 0.224(6) 0.048 Uiso 1 2 d S . .
N3 N 0.3244(6) 0.7500 0.1194(4) 0.0431(9) Uani 1 2 d S . .
N4 N 0.4612(8) 0.7500 0.1433(6) 0.0626(13) Uani 1 2 d S . .
N5 N 0.6001(8) 0.7500 0.1582(9) 0.097(2) Uani 1 2 d S . .
C1 C 0.5675(4) 0.62634(16) 0.5543(3) 0.0340(7) Uani 0.50 1 d P A 1
H1A H 0.6618 0.6386 0.6422 0.051 Uiso 0.50 1 calc PR A 1
H1B H 0.6045 0.6012 0.4918 0.051 Uiso 0.50 1 calc PR A 1
H1C H 0.4926 0.5982 0.5775 0.051 Uiso 0.50 1 calc PR A 1
C1A C 0.5675(4) 0.62634(16) 0.5543(3) 0.0340(7) Uani 0.50 1 d P A 2
H1D H 0.663(11) 0.633(4) 0.628(9) 0.051 Uiso 0.50 1 d P B 2
H1E H 0.520(10) 0.585(4) 0.525(8) 0.051 Uiso 0.50 1 d P C 2
C2 C 0.4852(3) 0.68607(14) 0.4838(3) 0.0249(6) Uani 1 1 d . . .
C3 C 0.5522(4) 0.7500 0.5318(4) 0.0266(8) Uani 1 2 d S . .
H3 H 0.6583 0.7500 0.6078 0.032 Uiso 1 2 calc SR . .
C4 C 0.2519(3) 0.61671(13) 0.3279(3) 0.0238(6) Uani 1 1 d . . .
C5 C 0.1333(3) 0.60207(14) 0.3782(3) 0.0310(6) Uani 1 1 d . A .
C6 C 0.0508(4) 0.54062(16) 0.3399(4) 0.0414(8) Uani 1 1 d . . .
H6 H -0.0298 0.5299 0.3732 0.050 Uiso 1 1 calc R A .
C7 C 0.0841(4) 0.49529(16) 0.2547(4) 0.0435(8) Uani 1 1 d . A .
H7 H 0.0259 0.4539 0.2289 0.052 Uiso 1 1 calc R . .
C8 C 0.2014(4) 0.50996(15) 0.2071(3) 0.0372(7) Uani 1 1 d . . .
H8 H 0.2234 0.4783 0.1483 0.045 Uiso 1 1 calc R A .
C9 C 0.2888(3) 0.57018(14) 0.2429(3) 0.0279(6) Uani 1 1 d . A .
C10 C 0.4209(4) 0.58212(15) 0.1912(3) 0.0340(7) Uani 1 1 d . . .
H10 H 0.4764 0.6257 0.2327 0.041 Uiso 1 1 calc R A .
C11 C 0.3474(5) 0.58835(19) 0.0277(4) 0.0505(9) Uani 1 1 d . A .
H11A H 0.2973 0.5453 -0.0153 0.076 Uiso 1 1 calc R . .
H11B H 0.4338 0.5998 -0.0024 0.076 Uiso 1 1 calc R . .
H11C H 0.2643 0.6239 -0.0031 0.076 Uiso 1 1 calc R . .
C12 C 0.5502(5) 0.52588(18) 0.2402(5) 0.0498(9) Uani 1 1 d . A .
H12A H 0.4987 0.4827 0.1995 0.075 Uiso 1 1 calc R . .
H12B H 0.5988 0.5230 0.3444 0.075 Uiso 1 1 calc R . .
H12C H 0.6354 0.5361 0.2079 0.075 Uiso 1 1 calc R . .
C13 C 0.0968(4) 0.65044(16) 0.4762(4) 0.0409(8) Uani 1 1 d . . .
H13 H 0.1260 0.6970 0.4575 0.049 Uiso 1 1 calc R A .
C14 C 0.2000(5) 0.6346(2) 0.6326(4) 0.0559(10) Uani 1 1 d . A .
H14A H 0.1750 0.5889 0.6540 0.084 Uiso 1 1 calc R . .
H14B H 0.1756 0.6673 0.6922 0.084 Uiso 1 1 calc R . .
H14C H 0.3159 0.6375 0.6524 0.084 Uiso 1 1 calc R . .
C15 C -0.0840(5) 0.6508(2) 0.4463(5) 0.0644(12) Uani 1 1 d . A .
H15A H -0.1132 0.6074 0.4747 0.097 Uiso 1 1 calc R . .
H15B H -0.1499 0.6581 0.3443 0.097 Uiso 1 1 calc R . .
H15C H -0.1048 0.6872 0.5008 0.097 Uiso 1 1 calc R . .
C16 C -0.0034(8) 0.7500 -0.1392(6) 0.102(3) Uani 1 2 d S . .
H16A H 0.0921 0.7203 -0.1067 0.154 Uiso 0.50 1 calc PR . .
H16B H 0.0293 0.7960 -0.1506 0.154 Uiso 0.50 1 calc PR . .
H16C H -0.0855 0.7337 -0.2308 0.154 Uiso 0.50 1 calc PR . .
C17 C -0.2080(8) 0.6708(3) -0.0240(6) 0.102(2) Uani 1 1 d . . .
H17A H -0.1382 0.6325 -0.0221 0.153 Uiso 1 1 calc R . .
H17B H -0.3044 0.6714 -0.1154 0.153 Uiso 1 1 calc R . .
H17C H -0.2425 0.6661 0.0537 0.153 Uiso 1 1 calc R . .

loop_
_atom_site_aniso_label
_atom_site_aniso_U_11
_atom_site_aniso_U_22
_atom_site_aniso_U_33
_atom_site_aniso_U_23
_atom_site_aniso_U_13
_atom_site_aniso_U_12
Si1 0.0280(6) 0.0185(5) 0.0199(5) 0.000 0.0012(4) 0.000
Si2 0.0331(7) 0.0602(9) 0.0379(7) 0.000 0.0005(6) 0.000
N1 0.0202(10) 0.0191(10) 0.0192(10) 0.0004(8) 0.0040(9) 0.0004(8)
N2 0.038(2) 0.034(2) 0.030(2) 0.000 -0.0020(16) 0.000
N3 0.062(3) 0.036(2) 0.034(2) 0.000 0.023(2) 0.000
N4 0.084(4) 0.051(3) 0.060(3) 0.000 0.038(3) 0.000
N5 0.072(4) 0.113(5) 0.134(6) 0.000 0.071(4) 0.000
C1 0.0302(15) 0.0305(16) 0.0315(15) 0.0057(13) 0.0032(12) 0.0052(12)
C1A 0.0302(15) 0.0305(16) 0.0315(15) 0.0057(13) 0.0032(12) 0.0052(12)
C2 0.0202(12) 0.0297(14) 0.0212(13) 0.0011(11) 0.0051(10) 0.0029(10)
C3 0.0192(17) 0.029(2) 0.0224(18) 0.000 -0.0001(15) 0.000
C4 0.0218(12) 0.0179(12) 0.0255(13) 0.0030(10) 0.0038(10) 0.0013(10)
C5 0.0300(14) 0.0232(14) 0.0409(16) 0.0064(12) 0.0160(13) 0.0033(11)
C6 0.0345(16) 0.0295(16) 0.064(2) 0.0084(15) 0.0241(15) -0.0029(13)
C7 0.0395(17) 0.0226(15) 0.062(2) -0.0021(14) 0.0145(16) -0.0088(13)
C8 0.0412(17) 0.0229(14) 0.0419(17) -0.0060(12) 0.0120(14) -0.0019(12)
C9 0.0305(14) 0.0219(13) 0.0274(14) -0.0001(11) 0.0084(11) 0.0015(11)
C10 0.0423(17) 0.0246(14) 0.0395(16) -0.0051(12) 0.0215(14) -0.0007(12)
C11 0.076(3) 0.0429(19) 0.0403(19) -0.0084(15) 0.0318(18) -0.0061(18)
C12 0.051(2) 0.0362(18) 0.072(3) -0.0041(17) 0.0362(19) 0.0078(15)
C13 0.0507(19) 0.0270(15) 0.061(2) 0.0061(14) 0.0387(17) 0.0053(13)
C14 0.056(2) 0.066(3) 0.055(2) -0.0118(19) 0.0323(19) 0.0012(19)
C15 0.056(2) 0.075(3) 0.078(3) 0.014(2) 0.043(2) 0.025(2)
C16 0.046(3) 0.219(11) 0.032(3) 0.000 0.007(3) 0.000
C17 0.103(4) 0.111(5) 0.090(4) -0.050(4) 0.038(3) -0.054(4)

loop_
_atom_type_symbol
_atom_type_description
_atom_type_scat_dispersion_real
_atom_type_scat_dispersion_imag
_atom_type_scat_source
C C 0.0181 0.0091 'International Tables Vol C Tables 4.2.6.8 and 6.1.1.4'
H H 0.0000 0.0000 'International Tables Vol C Tables 4.2.6.8 and 6.1.1.4'
N N 0.0311 0.0180 'International Tables Vol C Tables 4.2.6.8 and 6.1.1.4'
Si Si 0.2541 0.3302 'International Tables Vol C Tables 4.2.6.8 and 6.1.1.4'

loop_
_geom_angle_atom_site_label_1
_geom_angle_atom_site_label_2
_geom_angle_atom_site_label_3
_geom_angle
_geom_angle_site_symmetry_1
_geom_angle_site_symmetry_3
N2 Si1 N1 113.65(11) . 4_575
N2 Si1 N1 113.65(11) . .
N1 Si1 N1 104.79(15) 4_575 .
N2 Si1 N3 104.0(2) . .
N1 Si1 N3 110.44(12) 4_575 .
N1 Si1 N3 110.44(12) . .
N2 Si2 C17 106.9(2) . .
N2 Si2 C17 106.9(2) . 4_575
C17 Si2 C17 117.0(5) . 4_575
N2 Si2 C16 111.1(3) . .
C17 Si2 C16 107.5(2) . .
C17 Si2 C16 107.5(2) 4_575 .
C2 N1 C4 119.0(2) . .
C2 N1 Si1 119.92(17) . .
C4 N1 Si1 120.88(16) . .
Si1 N2 Si2 140.6(3) . .
N4 N3 Si1 122.1(4) . .
N3 N4 N5 175.5(7) . .
C3 C2 N1 119.2(2) . .
C3 C2 C1 120.9(3) . .
N1 C2 C1 119.9(2) . .
C2 C3 C2 129.3(3) . 4_575
C5 C4 C9 120.9(2) . .
C5 C4 N1 118.6(2) . .
C9 C4 N1 120.5(2) . .
C6 C5 C4 118.3(3) . .
C6 C5 C13 119.8(3) . .
C4 C5 C13 121.8(3) . .
C7 C6 C5 121.1(3) . .
C8 C7 C6 120.0(3) . .
C7 C8 C9 121.5(3) . .
C8 C9 C4 118.1(3) . .
C8 C9 C10 118.8(3) . .
C4 C9 C10 123.1(2) . .
C9 C10 C12 111.8(3) . .
C9 C10 C11 111.0(3) . .
C12 C10 C11 109.8(3) . .
C14 C13 C5 111.7(3) . .
C14 C13 C15 110.0(3) . .
C5 C13 C15 112.2(3) . .

loop_
_geom_bond_atom_site_label_1
_geom_bond_atom_site_label_2
_geom_bond_distance
_geom_bond_site_symmetry_2
Si1 N2 1.644(4) .
Si1 N1 1.719(2) 4_575
Si1 N1 1.719(2) .
Si1 N3 1.732(4) .
Si2 N2 1.714(4) .
Si2 C17 1.840(6) .
Si2 C17 1.840(6) 4_575
Si2 C16 1.908(7) .
N1 C2 1.415(3) .
N1 C4 1.444(3) .
N3 N4 1.153(7) .
N4 N5 1.197(8) .
C1 C2 1.424(4) .
C2 C3 1.401(3) .
C3 C2 1.401(3) 4_575
C4 C5 1.403(4) .
C4 C9 1.407(4) .
C5 C6 1.395(4) .
C5 C13 1.527(4) .
C6 C7 1.376(5) .
C7 C8 1.374(5) .
C8 C9 1.392(4) .
C9 C10 1.516(4) .
C10 C12 1.537(4) .
C10 C11 1.540(5) .
C13 C14 1.522(5) .
C13 C15 1.528(5) .
